data_2237039
loop_
_publ_author_name
'Davis, Wade L.'
'Meijboom, Reinout'

_publ_section_title
;
 <i>trans</i>-Dichloridobis{dicyclohexyl[4-(dimethylamino)phenyl]phosphane-\k<i>P</i>}platinum(II)
 dichloromethane disolvate
;
_journal_coeditor_code SU2526
_journal_issue 12
_journal_name_full 'Acta Crystallographica Section E'
_journal_page_first m1561
_journal_paper_doi 10.1107/S1600536812048465
_journal_volume 68
_journal_year 2012
_chemical_formula_iupac '[Pt Cl2 (C20 H32 N1 P1)2], 2C H2 Cl2'
_chemical_formula_moiety 'C40 H64 Cl2 N2 P2 Pt, 2(C H2 Cl2)'
_chemical_formula_sum 'C42 H68 Cl6 N2 P2 Pt'
_chemical_formula_weight 1070.70
_chemical_name_systematic
'<i>trans</i>-Dichloridobis{dicyclohexyl[4-(dimethylamino)phenyl]phosphane-\k<i>P</i>}platinum(II) dichloromethane disolvate'
_space_group_IT_number 15
_symmetry_cell_setting monoclinic
_symmetry_space_group_name_Hall '-C 2yc'
_symmetry_space_group_name_H-M 'C 1 2/c 1'
_atom_sites_solution_hydrogens geom
_atom_sites_solution_primary direct
_atom_sites_solution_secondary difmap
_audit_creation_method 'WinGX routine CIF_UPDATE'
_cell_angle_alpha 90
_cell_angle_beta 94.660(2)
_cell_angle_gamma 90
_cell_formula_units_Z 4
_cell_length_a 19.4146(9)
_cell_length_b 13.1517(6)
_cell_length_c 19.3459(9)
_cell_measurement_reflns_used 9651
_cell_measurement_temperature 100(2)
_cell_measurement_theta_max 65.74
_cell_measurement_theta_min 4.06
_cell_volume 4923.4(4)
_computing_cell_refinement 'SAINT (Bruker, 2008)'
_computing_data_collection 'APEX2 (Bruker, 2010)'
_computing_data_reduction 'SAINT and XPREP (Bruker, 2008)'
_computing_molecular_graphics 'DIAMOND (Brandenburg & Putz, 2005)'
_computing_publication_material 'publCIF (Westrip, 2010) and WinGX (Farrugia, 2012)'
_computing_structure_refinement 'SHELXL97 (Sheldrick, 2008)'
_computing_structure_solution 'SIR97 (Altomare <i>et al.</i>, 1999)'
_diffrn_ambient_temperature 100(2)
_diffrn_detector_area_resol_mean 8.4
_diffrn_measured_fraction_theta_full 0.985
_diffrn_measured_fraction_theta_max 0.985
_diffrn_measurement_device_type 'Bruker APEX DUO 4K CCD'
_diffrn_measurement_method '\f and \w scans'
_diffrn_radiation_monochromator 'Incoatec Quazar Multilayer Mirror'
_diffrn_radiation_source 'Incoatec I\mS microfocus X-ray source'
_diffrn_radiation_type CuK\a
_diffrn_radiation_wavelength 1.54178
_diffrn_reflns_av_R_equivalents 0.0454
_diffrn_reflns_limit_h_max 22
_diffrn_reflns_limit_h_min -21
_diffrn_reflns_limit_k_max 15
_diffrn_reflns_limit_k_min -14
_diffrn_reflns_limit_l_max 21
_diffrn_reflns_limit_l_min -22
_diffrn_reflns_number 56178
_diffrn_reflns_theta_full 66.19
_diffrn_reflns_theta_max 66.19
_diffrn_reflns_theta_min 4.06
_diffrn_standards_decay_% 0
_diffrn_standards_interval_count 0
_diffrn_standards_interval_time 0
_diffrn_standards_number 0
_exptl_absorpt_coefficient_mu 9.162
_exptl_absorpt_correction_T_max 0.3219
_exptl_absorpt_correction_T_min 0.1992
_exptl_absorpt_correction_type multi-scan
_exptl_absorpt_process_details
;
(SADABS; Bruker, 2008)
;
_exptl_crystal_colour colourless
_exptl_crystal_density_diffrn 1.445
_exptl_crystal_density_method 'not measured'
_exptl_crystal_description cuboid
_exptl_crystal_F_000 2176
_exptl_crystal_size_max 0.26
_exptl_crystal_size_mid 0.24
_exptl_crystal_size_min 0.16
_refine_diff_density_max 1.719
_refine_diff_density_min -1.145
_refine_ls_extinction_method none
_refine_ls_goodness_of_fit_ref 1.081
_refine_ls_hydrogen_treatment constr
_refine_ls_matrix_type full
_refine_ls_number_parameters 244
_refine_ls_number_reflns 4239
_refine_ls_number_restraints 0
_refine_ls_restrained_S_all 1.081
_refine_ls_R_factor_all 0.0254
_refine_ls_R_factor_gt 0.0248
_refine_ls_shift/su_max 0.001
_refine_ls_shift/su_mean 0
_refine_ls_structure_factor_coef Fsqd
_refine_ls_weighting_details 'calc w=1/[\s^2^(Fo^2^)+(0.0406P)^2^+10.7442P] where P=(Fo^2^+2Fc^2^)/3'
_refine_ls_weighting_scheme calc
_refine_ls_wR_factor_gt 0.0665
_refine_ls_wR_factor_ref 0.0670
_reflns_number_gt 4069
_reflns_number_total 4239
_reflns_threshold_expression I>2\s(I)
_cod_data_source_file su2526.cif
_cod_data_source_block I
_cod_original_sg_symbol_H-M 'C 2/c'
_cod_database_code 2237039
_cod_database_fobs_code 2237039

loop_
_symmetry_equiv_pos_as_xyz
'x, y, z'
'-x, y, -z+1/2'
'x+1/2, y+1/2, z'
'-x+1/2, y+1/2, -z+1/2'
'-x, -y, -z'
'x, -y, z-1/2'
'-x+1/2, -y+1/2, -z'
'x+1/2, -y+1/2, z-1/2'

loop_
_atom_site_type_symbol
_atom_site_label
_atom_site_fract_x
_atom_site_fract_y
_atom_site_fract_z
_atom_site_U_iso_or_equiv
_atom_site_adp_type
_atom_site_calc_flag
_atom_site_refinement_flags
_atom_site_occupancy
Pt Pt1 0.75 0.25 0 0.01460(8) Uani d S 1
Cl Cl1 0.85498(3) 0.19559(5) 0.05181(3) 0.02286(14) Uani d . 1
P P1 0.69307(3) 0.17595(4) 0.08851(3) 0.01619(13) Uani d . 1
C C31 0.74703(13) 0.15612(19) 0.17086(12) 0.0202(5) Uani d . 1
H H131 0.7901 0.1206 0.1591 0.024 Uiso calc R 1
C C34 0.78157(15) 0.1765(2) 0.32170(14) 0.0321(6) Uani d . 1
H H13A 0.7403 0.2114 0.337 0.039 Uiso calc R 1
H H13B 0.8142 0.1651 0.363 0.039 Uiso calc R 1
C C36 0.76895(17) 0.25841(19) 0.20359(17) 0.0241(7) Uani d . 1
H H13C 0.7939 0.2985 0.1702 0.029 Uiso calc R 1
H H13D 0.7273 0.2972 0.214 0.029 Uiso calc R 1
C C11 0.61712(16) 0.24227(17) 0.11403(15) 0.0179(6) Uani d . 1
C C15 0.50367(17) 0.24432(17) 0.15855(16) 0.0197(6) Uani d . 1
H H115 0.4654 0.2075 0.1734 0.024 Uiso calc R 1
C C26 0.72650(14) -0.0195(2) 0.04868(15) 0.0269(6) Uani d . 1
H H12A 0.7522 0.0105 0.0115 0.032 Uiso calc R 1
H H12B 0.758 -0.0229 0.0915 0.032 Uiso calc R 1
C C16 0.56012(13) 0.19181(19) 0.13759(12) 0.0193(5) Uani d . 1
H H116 0.5602 0.1196 0.1393 0.023 Uiso calc R 1
C C13 0.55973(13) 0.40207(18) 0.13530(12) 0.0192(5) Uani d . 1
H H113 0.5605 0.4743 0.1347 0.023 Uiso calc R 1
C C35 0.81549(19) 0.2434(2) 0.27030(18) 0.0302(8) Uani d . 1
H H13E 0.8595 0.2119 0.259 0.036 Uiso calc R 1
H H13F 0.8263 0.3104 0.2918 0.036 Uiso calc R 1
C C25 0.70229(16) -0.1267(2) 0.02768(17) 0.0352(7) Uani d . 1
H H12C 0.7427 -0.168 0.017 0.042 Uiso calc R 1
H H12D 0.6812 -0.1591 0.067 0.042 Uiso calc R 1
C C24 0.65002(17) -0.1253(2) -0.03515(16) 0.0365(7) Uani d . 1
H H12E 0.6335 -0.1954 -0.0453 0.044 Uiso calc R 1
H H12F 0.6726 -0.1003 -0.076 0.044 Uiso calc R 1
C C32 0.71270(14) 0.0884(2) 0.22298(13) 0.0246(5) Uani d . 1
H H13G 0.6687 0.1198 0.2345 0.029 Uiso calc R 1
H H13H 0.702 0.0211 0.2018 0.029 Uiso calc R 1
C C12 0.61541(13) 0.34844(19) 0.11366(12) 0.0188(5) Uani d . 1
H H112 0.6535 0.3848 0.0981 0.023 Uiso calc R 1
Cl Cl2 0.03909(4) 0.22618(7) 0.10388(4) 0.04094(18) Uani d . 1
Cl Cl3 0.09563(4) 0.09162(6) 0.00234(4) 0.03576(17) Uani d . 1
N N1 0.44579(11) 0.40351(16) 0.17961(11) 0.0214(4) Uani d . 1
C C14 0.50191(13) 0.35131(19) 0.15818(12) 0.0192(5) Uani d . 1
C C21 0.66396(13) 0.04799(19) 0.06127(13) 0.0204(5) Uani d . 1
H H121 0.6398 0.0172 0.0999 0.025 Uiso calc R 1
C C2 0.38221(13) 0.3494(2) 0.18892(14) 0.0250(5) Uani d . 1
H H2A 0.366 0.3156 0.1455 0.038 Uiso calc R 1
H H2B 0.347 0.3976 0.202 0.038 Uiso calc R 1
H H2C 0.3906 0.2985 0.2256 0.038 Uiso calc R 1
C C3 0.02418(15) 0.1670(2) 0.02159(15) 0.0327(6) Uani d . 1
H H3A -0.0176 0.1237 0.0212 0.039 Uiso calc R 1
H H3B 0.0157 0.2198 -0.0146 0.039 Uiso calc R 1
C C33 0.76035(15) 0.0747(2) 0.28947(13) 0.0305(6) Uani d . 1
H H13I 0.7362 0.0341 0.3232 0.037 Uiso calc R 1
H H13J 0.8022 0.0367 0.2786 0.037 Uiso calc R 1
C C1 0.44126(15) 0.5125(2) 0.17206(16) 0.0310(6) Uani d . 1
H H1A 0.4849 0.5435 0.1903 0.047 Uiso calc R 1
H H1B 0.4035 0.5382 0.1979 0.047 Uiso calc R 1
H H1C 0.4323 0.5298 0.1229 0.047 Uiso calc R 1
C C22 0.61287(14) 0.0505(2) -0.00345(13) 0.0258(6) Uani d . 1
H H12G 0.5725 0.093 0.0056 0.031 Uiso calc R 1
H H12H 0.6354 0.0812 -0.0426 0.031 Uiso calc R 1
C C23 0.58883(16) -0.0575(2) -0.02278(16) 0.0338(7) Uani d . 1
H H12I 0.5635 -0.0862 0.0151 0.041 Uiso calc R 1
H H12J 0.5568 -0.0552 -0.0653 0.041 Uiso calc R 1

loop_
_atom_site_aniso_label
_atom_site_aniso_U_11
_atom_site_aniso_U_22
_atom_site_aniso_U_33
_atom_site_aniso_U_12
_atom_site_aniso_U_13
_atom_site_aniso_U_23
Pt1 0.01470(11) 0.01799(11) 0.01167(10) 0.00316(4) 0.00452(6) 0.00001(4)
Cl1 0.0180(3) 0.0343(3) 0.0169(3) 0.0085(2) 0.0052(2) 0.0057(2)
P1 0.0175(3) 0.0184(3) 0.0133(3) 0.0028(2) 0.0056(2) -0.0004(2)
C31 0.0228(12) 0.0243(12) 0.0139(11) 0.0056(10) 0.0048(9) 0.0003(10)
C34 0.0322(15) 0.0480(17) 0.0161(13) 0.0121(13) 0.0018(11) -0.0015(12)
C36 0.0247(16) 0.0287(16) 0.0191(16) 0.0048(10) 0.0019(13) -0.0010(9)
C11 0.0196(15) 0.0213(14) 0.0131(14) 0.0027(9) 0.0040(11) -0.0005(8)
C15 0.0199(15) 0.0240(15) 0.0159(15) 0.0004(9) 0.0051(12) 0.0021(8)
C26 0.0276(14) 0.0200(13) 0.0343(15) 0.0039(11) 0.0102(11) -0.0048(11)
C16 0.0249(12) 0.0176(11) 0.0159(11) 0.0019(10) 0.0043(10) 0.0015(9)
C13 0.0228(12) 0.0184(12) 0.0170(11) 0.0033(10) 0.0056(9) 0.0003(9)
C35 0.0291(18) 0.0406(19) 0.0201(17) 0.0048(11) -0.0027(14) -0.0042(10)
C25 0.0375(16) 0.0223(14) 0.0480(18) 0.0024(12) 0.0176(14) -0.0076(12)
C24 0.0444(17) 0.0280(14) 0.0400(17) -0.0112(13) 0.0207(14) -0.0143(13)
C32 0.0291(14) 0.0271(13) 0.0186(12) 0.0059(11) 0.0082(11) 0.0029(10)
C12 0.0207(12) 0.0213(12) 0.0147(11) -0.0001(10) 0.0045(9) 0.0010(9)
Cl2 0.0401(4) 0.0589(4) 0.0238(4) -0.0154(4) 0.0020(3) -0.0031(3)
Cl3 0.0300(3) 0.0473(4) 0.0306(4) 0.0040(3) 0.0059(3) 0.0100(3)
N1 0.0204(10) 0.0240(11) 0.0212(11) 0.0055(8) 0.0099(8) 0.0015(8)
C14 0.0210(12) 0.0250(12) 0.0122(11) 0.0037(10) 0.0047(9) 0.0009(9)
C21 0.0220(12) 0.0203(12) 0.0202(12) 0.0021(10) 0.0091(10) -0.0022(9)
C2 0.0189(12) 0.0327(14) 0.0247(13) 0.0036(10) 0.0085(10) -0.0007(11)
C3 0.0257(14) 0.0487(18) 0.0236(14) -0.0020(12) 0.0019(11) 0.0012(12)
C33 0.0356(15) 0.0386(16) 0.0180(13) 0.0130(12) 0.0078(11) 0.0055(11)
C1 0.0297(14) 0.0275(14) 0.0374(16) 0.0076(11) 0.0120(12) -0.0035(12)
C22 0.0276(13) 0.0290(14) 0.0214(13) -0.0013(11) 0.0057(11) -0.0043(11)
C23 0.0337(16) 0.0343(16) 0.0342(16) -0.0086(13) 0.0082(13) -0.0110(13)

loop_
_atom_type_symbol
_atom_type_description
_atom_type_scat_dispersion_real
_atom_type_scat_dispersion_imag
_atom_type_scat_source
C C 0.0181 0.0091 'International Tables Vol C Tables 4.2.6.8 and 6.1.1.4'
H H 0 0 'International Tables Vol C Tables 4.2.6.8 and 6.1.1.4'
P P 0.2955 0.4335 'International Tables Vol C Tables 4.2.6.8 and 6.1.1.4'
Cl Cl 0.3639 0.7018 'International Tables Vol C Tables 4.2.6.8 and 6.1.1.4'
Pt Pt -4.5932 6.9264 'International Tables Vol C Tables 4.2.6.8 and 6.1.1.4'
N N 0.0311 0.018 'International Tables Vol C Tables 4.2.6.8 and 6.1.1.4'
O O 0.0492 0.0322 'International Tables Vol C Tables 4.2.6.8 and 6.1.1.4'

loop_
_geom_angle_atom_site_label_1
_geom_angle_atom_site_label_2
_geom_angle_atom_site_label_3
_geom_angle_site_symmetry_1
_geom_angle_site_symmetry_3
_geom_angle
Cl1 Pt1 Cl1 7_655 . 180.00(4)
Cl1 Pt1 P1 7_655 . 89.64(2)
Cl1 Pt1 P1 . . 90.36(2)
Cl1 Pt1 P1 7_655 7_655 90.36(2)
Cl1 Pt1 P1 . 7_655 89.64(2)
P1 Pt1 P1 . 7_655 180.00(4)
C11 P1 C21 . . 106.27(11)
C11 P1 C31 . . 104.40(12)
C21 P1 C31 . . 104.88(11)
C11 P1 Pt1 . . 116.36(9)
C21 P1 Pt1 . . 109.01(8)
C31 P1 Pt1 . . 115.00(8)
C36 C31 C32 . . 111.0(2)
C36 C31 P1 . . 110.51(18)
C32 C31 P1 . . 113.61(18)
C36 C31 H131 . . 107.1
C32 C31 H131 . . 107.1
P1 C31 H131 . . 107.1
C35 C34 C33 . . 111.1(2)
C35 C34 H13A . . 109.4
C33 C34 H13A . . 109.4
C35 C34 H13B . . 109.4
C33 C34 H13B . . 109.4
H13A C34 H13B . . 108
C35 C36 C31 . . 111.2(2)
C35 C36 H13C . . 109.4
C31 C36 H13C . . 109.4
C35 C36 H13D . . 109.4
C31 C36 H13D . . 109.4
H13C C36 H13D . . 108
C12 C11 C16 . . 117.2(2)
C12 C11 P1 . . 119.9(2)
C16 C11 P1 . . 122.85(17)
C16 C15 C14 . . 121.1(3)
C16 C15 H115 . . 119.4
C14 C15 H115 . . 119.4
C25 C26 C21 . . 110.1(2)
C25 C26 H12A . . 109.6
C21 C26 H12A . . 109.6
C25 C26 H12B . . 109.6
C21 C26 H12B . . 109.6
H12A C26 H12B . . 108.1
C15 C16 C11 . . 121.7(2)
C15 C16 H116 . . 119.2
C11 C16 H116 . . 119.2
C12 C13 C14 . . 121.0(2)
C12 C13 H113 . . 119.5
C14 C13 H113 . . 119.5
C34 C35 C36 . . 111.7(3)
C34 C35 H13E . . 109.3
C36 C35 H13E . . 109.3
C34 C35 H13F . . 109.3
C36 C35 H13F . . 109.3
H13E C35 H13F . . 107.9
C24 C25 C26 . . 111.9(2)
C24 C25 H12C . . 109.2
C26 C25 H12C . . 109.2
C24 C25 H12D . . 109.2
C26 C25 H12D . . 109.2
H12C C25 H12D . . 107.9
C25 C24 C23 . . 111.2(2)
C25 C24 H12E . . 109.4
C23 C24 H12E . . 109.4
C25 C24 H12F . . 109.4
C23 C24 H12F . . 109.4
H12E C24 H12F . . 108
C33 C32 C31 . . 110.8(2)
C33 C32 H13G . . 109.5
C31 C32 H13G . . 109.5
C33 C32 H13H . . 109.5
C31 C32 H13H . . 109.5
H13G C32 H13H . . 108.1
C13 C12 C11 . . 121.8(2)
C13 C12 H112 . . 119.1
C11 C12 H112 . . 119.1
C14 N1 C1 . . 120.5(2)
C14 N1 C2 . . 119.7(2)
C1 N1 C2 . . 117.1(2)
N1 C14 C15 . . 121.0(2)
N1 C14 C13 . . 121.9(2)
C15 C14 C13 . . 117.1(2)
C22 C21 C26 . . 110.4(2)
C22 C21 P1 . . 112.19(18)
C26 C21 P1 . . 110.20(17)
C22 C21 H121 . . 108
C26 C21 H121 . . 108
P1 C21 H121 . . 108
N1 C2 H2A . . 109.5
N1 C2 H2B . . 109.5
H2A C2 H2B . . 109.5
N1 C2 H2C . . 109.5
H2A C2 H2C . . 109.5
H2B C2 H2C . . 109.5
Cl3 C3 Cl2 . . 111.17(15)
Cl3 C3 H3A . . 109.4
Cl2 C3 H3A . . 109.4
Cl3 C3 H3B . . 109.4
Cl2 C3 H3B . . 109.4
H3A C3 H3B . . 108
C34 C33 C32 . . 111.4(2)
C34 C33 H13I . . 109.3
C32 C33 H13I . . 109.3
C34 C33 H13J . . 109.3
C32 C33 H13J . . 109.3
H13I C33 H13J . . 108
N1 C1 H1A . . 109.5
N1 C1 H1B . . 109.5
H1A C1 H1B . . 109.5
N1 C1 H1C . . 109.5
H1A C1 H1C . . 109.5
H1B C1 H1C . . 109.5
C23 C22 C21 . . 110.1(2)
C23 C22 H12G . . 109.6
C21 C22 H12G . . 109.6
C23 C22 H12H . . 109.6
C21 C22 H12H . . 109.6
H12G C22 H12H . . 108.2
C24 C23 C22 . . 110.9(2)
C24 C23 H12I . . 109.5
C22 C23 H12I . . 109.5
C24 C23 H12J . . 109.5
C22 C23 H12J . . 109.5
H12I C23 H12J . . 108.1

loop_
_geom_bond_atom_site_label_1
_geom_bond_atom_site_label_2
_geom_bond_site_symmetry_2
_geom_bond_distance
Pt1 Cl1 7_655 2.3106(5)
Pt1 Cl1 . 2.3106(6)
Pt1 P1 . 2.3258(6)
Pt1 P1 7_655 2.3258(6)
P1 C11 . 1.816(3)
P1 C21 . 1.839(2)
P1 C31 . 1.853(2)
C31 C36 . 1.532(4)
C31 C32 . 1.537(4)
C31 H131 . 1
C34 C35 . 1.517(5)
C34 C33 . 1.520(4)
C34 H13A . 0.99
C34 H13B . 0.99
C36 C35 . 1.527(4)
C36 H13C . 0.99
C36 H13D . 0.99
C11 C12 . 1.397(3)
C11 C16 . 1.398(4)
C15 C16 . 1.384(4)
C15 C14 . 1.407(3)
C15 H115 . 0.95
C26 C25 . 1.530(4)
C26 C21 . 1.539(3)
C26 H12A . 0.99
C26 H12B . 0.99
C16 H116 . 0.95
C13 C12 . 1.384(4)
C13 C14 . 1.408(4)
C13 H113 . 0.95
C35 H13E . 0.99
C35 H13F . 0.99
C25 C24 . 1.519(5)
C25 H12C . 0.99
C25 H12D . 0.99
C24 C23 . 1.520(4)
C24 H12E . 0.99
C24 H12F . 0.99
C32 C33 . 1.533(4)
C32 H13G . 0.99
C32 H13H . 0.99
C12 H112 . 0.95
Cl2 C3 . 1.775(3)
Cl3 C3 . 1.769(3)
N1 C14 . 1.380(3)
N1 C1 . 1.443(4)
N1 C2 . 1.448(3)
C21 C22 . 1.533(4)
C21 H121 . 1
C2 H2A . 0.98
C2 H2B . 0.98
C2 H2C . 0.98
C3 H3A . 0.99
C3 H3B . 0.99
C33 H13I . 0.99
C33 H13J . 0.99
C1 H1A . 0.98
C1 H1B . 0.98
C1 H1C . 0.98
C22 C23 . 1.532(4)
C22 H12G . 0.99
C22 H12H . 0.99
C23 H12I . 0.99
C23 H12J . 0.99

loop_
_geom_torsion_atom_site_label_1
_geom_torsion_atom_site_label_2
_geom_torsion_atom_site_label_3
_geom_torsion_atom_site_label_4
_geom_torsion_site_symmetry_1
_geom_torsion
Cl1 Pt1 P1 C11 7_655 -34.86(10)
Cl1 Pt1 P1 C11 . 145.14(10)
Cl1 Pt1 P1 C21 7_655 85.23(9)
Cl1 Pt1 P1 C21 . -94.77(9)
Cl1 Pt1 P1 C31 7_655 -157.36(9)
Cl1 Pt1 P1 C31 . 22.64(9)
C11 P1 C31 C36 . -62.6(2)
C21 P1 C31 C36 . -174.20(19)
Pt1 P1 C31 C36 . 66.1(2)
C11 P1 C31 C32 . 62.9(2)
C21 P1 C31 C32 . -48.7(2)
Pt1 P1 C31 C32 . -168.41(15)
C32 C31 C36 C35 . 54.9(3)
P1 C31 C36 C35 . -178.1(2)
C21 P1 C11 C12 . -157.2(2)
C31 P1 C11 C12 . 92.2(2)
Pt1 P1 C11 C12 . -35.7(3)
C21 P1 C11 C16 . 25.8(3)
C31 P1 C11 C16 . -84.7(3)
Pt1 P1 C11 C16 . 147.4(2)
C14 C15 C16 C11 . -1.2(4)
C12 C11 C16 C15 . 1.2(4)
P1 C11 C16 C15 . 178.2(2)
C33 C34 C35 C36 . 55.7(3)
C31 C36 C35 C34 . -55.3(3)
C21 C26 C25 C24 . 55.6(3)
C26 C25 C24 C23 . -55.5(3)
C36 C31 C32 C33 . -55.2(3)
P1 C31 C32 C33 . 179.56(17)
C14 C13 C12 C11 . -0.5(4)
C16 C11 C12 C13 . -0.3(4)
P1 C11 C12 C13 . -177.42(19)
C1 N1 C14 C15 . -173.3(3)
C2 N1 C14 C15 . -12.9(4)
C1 N1 C14 C13 . 6.9(4)
C2 N1 C14 C13 . 167.3(2)
C16 C15 C14 N1 . -179.5(2)
C16 C15 C14 C13 . 0.3(4)
C12 C13 C14 N1 . -179.7(2)
C12 C13 C14 C15 . 0.5(4)
C25 C26 C21 C22 . -56.8(3)
C25 C26 C21 P1 . 178.7(2)
C11 P1 C21 C22 . 64.7(2)
C31 P1 C21 C22 . 174.93(17)
Pt1 P1 C21 C22 . -61.43(18)
C11 P1 C21 C26 . -171.79(18)
C31 P1 C21 C26 . -61.6(2)
Pt1 P1 C21 C26 . 62.07(18)
C35 C34 C33 C32 . -56.0(3)
C31 C32 C33 C34 . 55.9(3)
C26 C21 C22 C23 . 58.1(3)
P1 C21 C22 C23 . -178.51(18)
C25 C24 C23 C22 . 56.3(3)
C21 C22 C23 C24 . -57.8(3)
